data_4302504
loop_
_publ_author_name
'Connie C. Lu'
'Thomas Weyherm\"uller'
'Eckhard Bill'
'Karl Wieghardt'

_publ_section_title
;
Accessing the Different Redox States of \a-Iminopyridines within Cobalt
Complexes
;
_journal_name_full 'Inorganic Chemistry'
_journal_page_first 6055
_journal_page_last 6064
_journal_paper_doi 10.1021/ic9004328
_journal_volume 48
_journal_year 2009
_chemical_formula_moiety 'C14 H28 Na O6), (C36 H44 Co N4)'
_chemical_formula_sum 'C50 H72 Co N4 Na O6'
_chemical_formula_weight 907.04
_chemical_name_systematic
; 
 ? 
;
_space_group_IT_number 14
_symmetry_cell_setting monoclinic
_symmetry_space_group_name_Hall '-P 2yn'
_symmetry_space_group_name_H-M 'P 1 21/n 1'
_atom_sites_solution_hydrogens geom
_atom_sites_solution_primary direct
_atom_sites_solution_secondary difmap
_audit_creation_method SHELXL-97
_cell_angle_alpha 90.00
_cell_angle_beta 102.775(3)
_cell_angle_gamma 90.00
_cell_formula_units_Z 4
_cell_length_a 10.1252(3)
_cell_length_b 35.7222(11)
_cell_length_c 13.8017(4)
_cell_measurement_temperature 100(2)
_cell_volume 4868.4(3)
_computing_cell_refinement 'Bruker AXS Collect Software'
_computing_data_collection 'Bruker AXS Collect Software'
_computing_data_reduction 'Bruker AXS Collect Software'
_computing_structure_refinement 'SHELXL-97 (Sheldrick, 1997)'
_computing_structure_solution 'SHELXS-97 (Sheldrick, 1990)'
_diffrn_ambient_temperature 100(2)
_diffrn_measured_fraction_theta_full 0.999
_diffrn_measured_fraction_theta_max 0.999
_diffrn_measurement_device_type 'Bruker-Nonius KappaCCD'
_diffrn_measurement_method '5034 images at 0.3 deg. stepwise rotation in omega and phi, 6 sec./frame'
_diffrn_radiation_monochromator graphite
_diffrn_radiation_source 'rotating anode, 50 kV, 80 mA'
_diffrn_radiation_type MoK\a
_diffrn_radiation_wavelength 0.71073
_diffrn_reflns_av_R_equivalents 0.0631
_diffrn_reflns_av_sigmaI/netI 0.0420
_diffrn_reflns_limit_h_max 14
_diffrn_reflns_limit_h_min -14
_diffrn_reflns_limit_k_max 50
_diffrn_reflns_limit_k_min -50
_diffrn_reflns_limit_l_max 19
_diffrn_reflns_limit_l_min -19
_diffrn_reflns_number 106597
_diffrn_reflns_theta_full 30.00
_diffrn_reflns_theta_max 30.00
_diffrn_reflns_theta_min 3.03
_exptl_absorpt_coefficient_mu 0.412
_exptl_absorpt_correction_T_max 0.7447
_exptl_absorpt_correction_T_min 0.5089
_exptl_absorpt_correction_type multi-scan
_exptl_absorpt_process_details 'Bruker SADABS 2006/1'
_exptl_crystal_colour black
_exptl_crystal_density_diffrn 1.238
_exptl_crystal_density_method 'not measured'
_exptl_crystal_description 'opaque parallelepiped'
_exptl_crystal_F_000 1944
_exptl_crystal_size_max 0.24
_exptl_crystal_size_mid 0.21
_exptl_crystal_size_min 0.15
_refine_diff_density_max 0.693
_refine_diff_density_min -0.481
_refine_diff_density_rms 0.061
_refine_ls_extinction_method none
_refine_ls_goodness_of_fit_ref 1.032
_refine_ls_hydrogen_treatment constr
_refine_ls_matrix_type full
_refine_ls_number_parameters 567
_refine_ls_number_reflns 14193
_refine_ls_number_restraints 0
_refine_ls_restrained_S_all 1.032
_refine_ls_R_factor_all 0.0714
_refine_ls_R_factor_gt 0.0450
_refine_ls_shift/su_max 0.003
_refine_ls_shift/su_mean 0.000
_refine_ls_structure_factor_coef Fsqd
_refine_ls_weighting_details 'calc w=1/[\s^2^(Fo^2^)+(0.0451P)^2^+2.8820P] where P=(Fo^2^+2Fc^2^)/3'
_refine_ls_weighting_scheme calc
_refine_ls_wR_factor_gt 0.0971
_refine_ls_wR_factor_ref 0.1096
_reflns_number_gt 10658
_reflns_number_total 14193
_reflns_threshold_expression >2sigma(I)
_cod_data_source_file ic9004328_si_001_1.cif
_cod_data_source_block complex1red
_cod_depositor_comments
;
The following automatic conversions were performed:
'_exptl_absorpt_correction_type' value 'Multi-Scan' changed to
'multi-scan' according to
'/home/saulius/struct/CIF-dictionaries/cif_core.dic' dictionary named
'cif_core.dic' version 2.4.1 from 2010-06-29.

Automatic conversion script
Id: cif_fix_enum 1527 2010-12-29 10:47:43Z saulius 
;
_cod_database_code 4302504

loop_
_symmetry_equiv_pos_as_xyz
'x, y, z'
'-x+1/2, y+1/2, -z+1/2'
'-x, -y, -z'
'x-1/2, -y-1/2, z-1/2'

loop_
_atom_site_label
_atom_site_type_symbol
_atom_site_fract_x
_atom_site_fract_y
_atom_site_fract_z
_atom_site_U_iso_or_equiv
_atom_site_adp_type
_atom_site_occupancy
_atom_site_symmetry_multiplicity
_atom_site_calc_flag
_atom_site_refinement_flags
_atom_site_disorder_assembly
_atom_site_disorder_group
Co1 Co 0.839821(18) 0.132333(5) 1.865796(13) 0.01547(4) Uani 1 1 d . . .
N1 N 0.93711(12) 0.17814(3) 1.87992(8) 0.0178(2) Uani 1 1 d . . .
C2 C 0.94465(14) 0.20563(4) 1.95020(10) 0.0196(3) Uani 1 1 d . . .
H2 H 0.8905 0.2028 1.9978 0.024 Uiso 1 1 calc R . .
C3 C 1.02426(15) 0.23672(4) 1.95676(11) 0.0234(3) Uani 1 1 d . . .
H3 H 1.0249 0.2546 2.0078 0.028 Uiso 1 1 calc R . .
C4 C 1.10623(16) 0.24212(4) 1.88674(12) 0.0277(3) Uani 1 1 d . . .
H4 H 1.1623 0.2636 1.8898 0.033 Uiso 1 1 calc R . .
C5 C 1.10223(16) 0.21566(4) 1.81502(12) 0.0267(3) Uani 1 1 d . . .
H5 H 1.1551 0.2189 1.7667 0.032 Uiso 1 1 calc R . .
C6 C 1.01977(14) 0.18327(4) 1.81168(11) 0.0202(3) Uani 1 1 d . . .
C7 C 1.01259(14) 0.15345(4) 1.74704(10) 0.0212(3) Uani 1 1 d . . .
H7 H 1.0601 0.1531 1.6949 0.025 Uiso 1 1 calc R . .
N8 N 0.93235(12) 0.12468(3) 1.76363(8) 0.0188(2) Uani 1 1 d . . .
C9 C 0.91961(14) 0.09434(4) 1.69474(10) 0.0191(3) Uani 1 1 d . . .
C10 C 0.79678(15) 0.08960(4) 1.62438(10) 0.0217(3) Uani 1 1 d . . .
C11 C 0.78136(16) 0.05823(4) 1.56271(11) 0.0259(3) Uani 1 1 d . . .
H11 H 0.6977 0.0543 1.5166 0.031 Uiso 1 1 calc R . .
C12 C 0.88523(16) 0.03263(4) 1.56716(11) 0.0258(3) Uani 1 1 d . . .
H12 H 0.8724 0.0113 1.5250 0.031 Uiso 1 1 calc R . .
C13 C 1.00766(16) 0.03831(4) 1.63324(11) 0.0241(3) Uani 1 1 d . . .
H13 H 1.0796 0.0211 1.6349 0.029 Uiso 1 1 calc R . .
C14 C 1.02760(15) 0.06909(4) 1.69797(10) 0.0206(3) Uani 1 1 d . . .
C15 C 0.68491(15) 0.11862(5) 1.61287(11) 0.0258(3) Uani 1 1 d . . .
H15 H 0.7088 0.1359 1.6711 0.031 Uiso 1 1 calc R . .
C16 C 0.5491(2) 0.10188(6) 1.6141(2) 0.0557(6) Uani 1 1 d . . .
H16A H 0.4831 0.1220 1.6137 0.084 Uiso 1 1 calc R . .
H16B H 0.5563 0.0867 1.6741 0.084 Uiso 1 1 calc R . .
H16C H 0.5194 0.0861 1.5552 0.084 Uiso 1 1 calc R . .
C17 C 0.6795(2) 0.14198(6) 1.51979(17) 0.0541(6) Uani 1 1 d . . .
H17A H 0.6554 0.1259 1.4610 0.081 Uiso 1 1 calc R . .
H17B H 0.7683 0.1534 1.5225 0.081 Uiso 1 1 calc R . .
H17C H 0.6113 0.1617 1.5159 0.081 Uiso 1 1 calc R . .
C18 C 1.16318(15) 0.07397(4) 1.77042(11) 0.0232(3) Uani 1 1 d . . .
H18 H 1.1532 0.0945 1.8176 0.028 Uiso 1 1 calc R . .
C19 C 1.20869(17) 0.03850(5) 1.83173(12) 0.0294(3) Uani 1 1 d . . .
H19A H 1.1390 0.0312 1.8674 0.044 Uiso 1 1 calc R . .
H19B H 1.2939 0.0435 1.8796 0.044 Uiso 1 1 calc R . .
H19C H 1.2222 0.0181 1.7873 0.044 Uiso 1 1 calc R . .
C20 C 1.27352(17) 0.08566(5) 1.71644(13) 0.0333(4) Uani 1 1 d . . .
H20A H 1.2861 0.0658 1.6702 0.050 Uiso 1 1 calc R . .
H20B H 1.3587 0.0898 1.7651 0.050 Uiso 1 1 calc R . .
H20C H 1.2464 0.1088 1.6794 0.050 Uiso 1 1 calc R . .
N21 N 0.77852(12) 0.08267(3) 1.88067(8) 0.0170(2) Uani 1 1 d . . .
C22 C 0.83267(15) 0.04909(4) 1.86195(10) 0.0201(3) Uani 1 1 d . . .
H22 H 0.9077 0.0495 1.8311 0.024 Uiso 1 1 calc R . .
C23 C 0.78667(16) 0.01489(4) 1.88444(10) 0.0231(3) Uani 1 1 d . . .
H23 H 0.8298 -0.0074 1.8698 0.028 Uiso 1 1 calc R . .
C24 C 0.67398(16) 0.01291(4) 1.92987(11) 0.0249(3) Uani 1 1 d . . .
H24 H 0.6394 -0.0106 1.9451 0.030 Uiso 1 1 calc R . .
C25 C 0.61681(15) 0.04556(4) 1.95104(11) 0.0231(3) Uani 1 1 d . . .
H25 H 0.5412 0.0449 1.9814 0.028 Uiso 1 1 calc R . .
C26 C 0.66936(14) 0.08059(4) 1.92812(10) 0.0186(3) Uani 1 1 d . . .
C27 C 0.62792(14) 0.11531(4) 1.95268(10) 0.0193(3) Uani 1 1 d . . .
H27 H 0.5523 0.1186 1.9821 0.023 Uiso 1 1 calc R . .
N28 N 0.70296(11) 0.14480(3) 1.93190(8) 0.0171(2) Uani 1 1 d . . .
C29 C 0.65386(14) 0.17986(4) 1.96002(10) 0.0188(3) Uani 1 1 d . . .
C30 C 0.58270(15) 0.20415(4) 1.88665(11) 0.0225(3) Uani 1 1 d . . .
C31 C 0.52775(17) 0.23685(4) 1.91639(12) 0.0297(4) Uani 1 1 d . . .
H31 H 0.4797 0.2535 1.8674 0.036 Uiso 1 1 calc R . .
C32 C 0.54191(17) 0.24551(4) 2.01636(12) 0.0301(4) Uani 1 1 d . . .
H32 H 0.5012 0.2675 2.0354 0.036 Uiso 1 1 calc R . .
C33 C 0.61543(15) 0.22201(4) 2.08783(11) 0.0246(3) Uani 1 1 d . . .
H33 H 0.6267 0.2283 2.1560 0.029 Uiso 1 1 calc R . .
C34 C 0.67353(14) 0.18916(4) 2.06165(10) 0.0197(3) Uani 1 1 d . . .
C35 C 0.56687(16) 0.19546(4) 1.77683(11) 0.0268(3) Uani 1 1 d . . .
H35 H 0.6018 0.1695 1.7715 0.032 Uiso 1 1 calc R . .
C36 C 0.41994(18) 0.19636(5) 1.71938(13) 0.0341(4) Uani 1 1 d . . .
H36A H 0.3661 0.1791 1.7502 0.051 Uiso 1 1 calc R . .
H36B H 0.4150 0.1888 1.6504 0.051 Uiso 1 1 calc R . .
H36C H 0.3841 0.2218 1.7206 0.051 Uiso 1 1 calc R . .
C37 C 0.65347(18) 0.22218(5) 1.73031(12) 0.0351(4) Uani 1 1 d . . .
H37A H 0.6210 0.2479 1.7340 0.053 Uiso 1 1 calc R . .
H37B H 0.6467 0.2153 1.6606 0.053 Uiso 1 1 calc R . .
H37C H 0.7481 0.2205 1.7665 0.053 Uiso 1 1 calc R . .
C38 C 0.75892(15) 0.16476(4) 2.14205(10) 0.0218(3) Uani 1 1 d . . .
H38 H 0.8020 0.1449 2.1085 0.026 Uiso 1 1 calc R . .
C39 C 0.87239(17) 0.18689(5) 2.20973(12) 0.0317(4) Uani 1 1 d . . .
H39A H 0.9237 0.2008 2.1691 0.048 Uiso 1 1 calc R . .
H39B H 0.9330 0.1696 2.2535 0.048 Uiso 1 1 calc R . .
H39C H 0.8331 0.2045 2.2500 0.048 Uiso 1 1 calc R . .
C40 C 0.67261(18) 0.14543(5) 2.20486(13) 0.0357(4) Uani 1 1 d . . .
H40A H 0.6333 0.1643 2.2417 0.054 Uiso 1 1 calc R . .
H40B H 0.7293 0.1282 2.2517 0.054 Uiso 1 1 calc R . .
H40C H 0.5998 0.1313 2.1615 0.054 Uiso 1 1 calc R . .
Na50 Na 1.19810(6) 0.112817(16) 1.27624(4) 0.02393(13) Uani 1 1 d . . .
O51 O 1.27079(11) 0.14347(3) 1.14450(8) 0.0290(3) Uani 1 1 d . . .
C52 C 1.29371(17) 0.18268(5) 1.16136(13) 0.0315(4) Uani 1 1 d . . .
H52A H 1.2083 0.1967 1.1380 0.038 Uiso 1 1 calc R . .
H52B H 1.3610 0.1918 1.1246 0.038 Uiso 1 1 calc R . .
C53 C 1.34592(17) 0.18843(5) 1.27186(13) 0.0327(4) Uani 1 1 d . . .
H53A H 1.4290 0.1735 1.2960 0.039 Uiso 1 1 calc R . .
H53B H 1.3675 0.2152 1.2864 0.039 Uiso 1 1 calc R . .
O54 O 1.24111(11) 0.17653(3) 1.31915(8) 0.0272(2) Uani 1 1 d . . .
C55 C 1.27646(18) 0.17914(5) 1.42482(12) 0.0334(4) Uani 1 1 d . . .
H55A H 1.2941 0.2055 1.4456 0.040 Uiso 1 1 calc R . .
H55B H 1.3591 0.1643 1.4515 0.040 Uiso 1 1 calc R . .
C56 C 1.15879(17) 0.16401(5) 1.46311(12) 0.0300(4) Uani 1 1 d . . .
H56A H 1.1794 0.1651 1.5366 0.036 Uiso 1 1 calc R . .
H56B H 1.0769 0.1793 1.4375 0.036 Uiso 1 1 calc R . .
O57 O 1.13574(11) 0.12632(3) 1.43054(8) 0.0272(2) Uani 1 1 d . . .
C58 C 1.00620(17) 0.11279(5) 1.43888(11) 0.0284(3) Uani 1 1 d . . .
H58A H 0.9364 0.1322 1.4164 0.034 Uiso 1 1 calc R . .
H58B H 1.0073 0.1066 1.5090 0.034 Uiso 1 1 calc R . .
C59 C 0.97431(18) 0.07832(5) 1.37492(12) 0.0301(4) Uani 1 1 d . . .
H59A H 1.0409 0.0583 1.3997 0.036 Uiso 1 1 calc R . .
H59B H 0.8828 0.0689 1.3763 0.036 Uiso 1 1 calc R . .
O60 O 0.98059(12) 0.08868(3) 1.27634(8) 0.0271(2) Uani 1 1 d . . .
C61 C 0.94319(18) 0.05898(4) 1.20680(12) 0.0300(4) Uani 1 1 d . . .
H61A H 0.8455 0.0534 1.1979 0.036 Uiso 1 1 calc R . .
H61B H 0.9951 0.0361 1.2312 0.036 Uiso 1 1 calc R . .
C62 C 0.97378(17) 0.07115(4) 1.10903(12) 0.0283(3) Uani 1 1 d . . .
H62A H 0.9485 0.0512 1.0586 0.034 Uiso 1 1 calc R . .
H62B H 0.9220 0.0940 1.0843 0.034 Uiso 1 1 calc R . .
O63 O 1.11606(12) 0.07839(3) 1.12715(8) 0.0279(2) Uani 1 1 d . . .
C64 C 1.15752(19) 0.09411(5) 1.04302(11) 0.0325(4) Uani 1 1 d . . .
H64A H 1.0887 0.0884 0.9819 0.039 Uiso 1 1 calc R . .
H64B H 1.2442 0.0826 1.0367 0.039 Uiso 1 1 calc R . .
C65 C 1.17499(18) 0.13587(5) 1.05343(12) 0.0327(4) Uani 1 1 d . . .
H65A H 1.2083 0.1461 0.9965 0.039 Uiso 1 1 calc R . .
H65B H 1.0871 0.1479 1.0544 0.039 Uiso 1 1 calc R . .
O71 O 1.37761(12) 0.07111(3) 1.32933(9) 0.0309(3) Uani 1 1 d . . .
C72 C 1.3529(2) 0.03492(5) 1.36657(14) 0.0397(4) Uani 1 1 d . . .
H72A H 1.2641 0.0252 1.3304 0.048 Uiso 1 1 calc R . .
H72B H 1.3525 0.0365 1.4381 0.048 Uiso 1 1 calc R . .
C73 C 1.4663(2) 0.00940(6) 1.35064(16) 0.0504(5) Uani 1 1 d . . .
H73A H 1.5247 0.0018 1.4150 0.060 Uiso 1 1 calc R . .
H73B H 1.4290 -0.0134 1.3136 0.060 Uiso 1 1 calc R . .
C74 C 1.5449(2) 0.03241(6) 1.29124(15) 0.0458(5) Uani 1 1 d . . .
H74A H 1.6313 0.0413 1.3335 0.055 Uiso 1 1 calc R . .
H74B H 1.5645 0.0178 1.2352 0.055 Uiso 1 1 calc R . .
C75 C 1.4523(2) 0.06464(5) 1.25433(15) 0.0412(4) Uani 1 1 d . . .
H75A H 1.5052 0.0871 1.2449 0.049 Uiso 1 1 calc R . .
H75B H 1.3904 0.0583 1.1903 0.049 Uiso 1 1 calc R . .

loop_
_atom_site_aniso_label
_atom_site_aniso_U_11
_atom_site_aniso_U_22
_atom_site_aniso_U_33
_atom_site_aniso_U_23
_atom_site_aniso_U_13
_atom_site_aniso_U_12
Co1 0.01779(8) 0.01506(8) 0.01409(8) 0.00019(7) 0.00469(6) -0.00026(7)
N1 0.0185(5) 0.0171(5) 0.0175(5) 0.0014(4) 0.0036(4) 0.0009(4)
C2 0.0187(6) 0.0212(6) 0.0179(6) -0.0010(5) 0.0019(5) 0.0009(5)
C3 0.0227(7) 0.0203(7) 0.0254(7) -0.0027(6) 0.0015(6) 0.0002(5)
C4 0.0243(7) 0.0208(7) 0.0378(8) 0.0013(6) 0.0067(6) -0.0048(6)
C5 0.0269(7) 0.0225(7) 0.0333(8) 0.0045(6) 0.0124(6) -0.0015(6)
C6 0.0202(6) 0.0195(6) 0.0219(6) 0.0036(5) 0.0066(5) 0.0021(5)
C7 0.0239(7) 0.0220(7) 0.0198(6) 0.0032(5) 0.0090(5) 0.0011(5)
N8 0.0225(6) 0.0182(5) 0.0165(5) 0.0002(4) 0.0061(4) 0.0008(4)
C9 0.0250(7) 0.0196(6) 0.0146(6) 0.0007(5) 0.0081(5) 0.0000(5)
C10 0.0253(7) 0.0246(7) 0.0164(6) 0.0007(5) 0.0070(5) 0.0001(6)
C11 0.0291(8) 0.0311(8) 0.0172(6) -0.0023(6) 0.0044(6) -0.0042(6)
C12 0.0376(8) 0.0230(7) 0.0184(6) -0.0030(5) 0.0095(6) -0.0027(6)
C13 0.0337(8) 0.0214(7) 0.0199(6) 0.0002(5) 0.0121(6) 0.0037(6)
C14 0.0258(7) 0.0221(7) 0.0154(6) 0.0021(5) 0.0077(5) 0.0012(5)
C15 0.0236(7) 0.0314(8) 0.0211(7) -0.0022(6) 0.0022(6) 0.0050(6)
C16 0.0345(10) 0.0413(11) 0.0986(18) 0.0115(11) 0.0304(11) 0.0043(8)
C17 0.0477(11) 0.0591(12) 0.0626(12) 0.0343(10) 0.0274(10) 0.0267(9)
C18 0.0241(7) 0.0243(7) 0.0217(7) -0.0004(5) 0.0063(6) 0.0031(6)
C19 0.0304(8) 0.0304(8) 0.0269(8) 0.0033(6) 0.0055(6) 0.0086(6)
C20 0.0282(8) 0.0406(9) 0.0326(8) 0.0015(7) 0.0102(7) -0.0013(7)
N21 0.0202(5) 0.0158(5) 0.0146(5) -0.0008(4) 0.0030(4) 0.0002(4)
C22 0.0249(7) 0.0199(6) 0.0160(6) 0.0001(5) 0.0052(5) 0.0022(6)
C23 0.0318(8) 0.0180(6) 0.0189(6) -0.0007(5) 0.0045(6) 0.0021(6)
C24 0.0330(8) 0.0176(6) 0.0235(7) 0.0013(5) 0.0048(6) -0.0056(6)
C25 0.0255(7) 0.0222(7) 0.0227(7) 0.0009(6) 0.0074(6) -0.0042(6)
C26 0.0193(6) 0.0190(6) 0.0169(6) 0.0002(5) 0.0028(5) -0.0020(5)
C27 0.0186(6) 0.0197(6) 0.0203(6) -0.0002(5) 0.0059(5) -0.0009(5)
N28 0.0192(5) 0.0156(5) 0.0165(5) -0.0009(4) 0.0039(4) 0.0005(4)
C29 0.0186(6) 0.0174(6) 0.0216(6) -0.0008(5) 0.0069(5) -0.0013(5)
C30 0.0237(7) 0.0217(7) 0.0226(7) 0.0016(5) 0.0062(5) 0.0020(6)
C31 0.0380(8) 0.0214(7) 0.0300(8) 0.0058(6) 0.0084(7) 0.0091(6)
C32 0.0375(8) 0.0215(7) 0.0346(8) -0.0014(6) 0.0155(7) 0.0065(6)
C33 0.0307(7) 0.0207(7) 0.0250(7) -0.0035(6) 0.0121(6) -0.0010(6)
C34 0.0211(6) 0.0173(6) 0.0222(6) -0.0005(5) 0.0079(5) -0.0017(5)
C35 0.0318(8) 0.0259(7) 0.0213(7) 0.0028(6) 0.0028(6) 0.0086(6)
C36 0.0340(9) 0.0316(8) 0.0326(9) -0.0011(7) -0.0017(7) 0.0031(7)
C37 0.0336(9) 0.0470(10) 0.0248(8) 0.0128(7) 0.0065(7) 0.0098(8)
C38 0.0244(7) 0.0227(7) 0.0184(6) -0.0015(5) 0.0052(5) -0.0003(6)
C39 0.0330(8) 0.0371(9) 0.0228(7) -0.0015(7) 0.0018(6) -0.0073(7)
C40 0.0343(9) 0.0414(9) 0.0312(8) 0.0128(7) 0.0067(7) -0.0066(7)
Na50 0.0294(3) 0.0229(3) 0.0197(3) 0.0000(2) 0.0057(2) 0.0011(2)
O51 0.0310(6) 0.0314(6) 0.0240(5) 0.0047(4) 0.0046(4) 0.0029(5)
C52 0.0318(8) 0.0299(8) 0.0340(8) 0.0079(7) 0.0100(7) -0.0022(7)
C53 0.0268(8) 0.0347(9) 0.0368(9) 0.0034(7) 0.0076(7) -0.0056(7)
O54 0.0255(5) 0.0302(6) 0.0250(5) -0.0004(4) 0.0039(4) -0.0032(4)
C55 0.0322(8) 0.0387(9) 0.0263(8) -0.0069(7) 0.0000(7) -0.0068(7)
C56 0.0347(8) 0.0338(8) 0.0206(7) -0.0070(6) 0.0040(6) -0.0025(7)
O57 0.0298(5) 0.0282(6) 0.0233(5) -0.0025(4) 0.0051(4) -0.0001(4)
C58 0.0344(8) 0.0313(8) 0.0214(7) 0.0002(6) 0.0103(6) -0.0019(7)
C59 0.0369(9) 0.0316(8) 0.0226(7) 0.0041(6) 0.0085(6) -0.0038(7)
O60 0.0377(6) 0.0245(5) 0.0194(5) -0.0012(4) 0.0070(4) -0.0034(5)
C61 0.0369(9) 0.0236(7) 0.0275(8) -0.0048(6) 0.0028(7) -0.0039(6)
C62 0.0335(8) 0.0254(7) 0.0230(7) -0.0048(6) -0.0001(6) 0.0038(6)
O63 0.0347(6) 0.0288(6) 0.0191(5) 0.0000(4) 0.0038(4) 0.0034(5)
C64 0.0444(9) 0.0365(9) 0.0169(7) -0.0012(6) 0.0073(7) 0.0051(7)
C65 0.0387(9) 0.0374(9) 0.0210(7) 0.0049(7) 0.0047(6) 0.0052(7)
O71 0.0341(6) 0.0285(6) 0.0309(6) 0.0039(5) 0.0090(5) 0.0019(5)
C72 0.0456(10) 0.0374(9) 0.0348(9) 0.0110(8) 0.0062(8) -0.0044(8)
C73 0.0565(12) 0.0348(10) 0.0505(12) 0.0055(9) -0.0082(10) 0.0093(9)
C74 0.0336(9) 0.0621(13) 0.0380(10) -0.0119(9) -0.0003(8) 0.0125(9)
C75 0.0438(10) 0.0379(10) 0.0467(10) 0.0048(8) 0.0204(8) 0.0000(8)

loop_
_atom_type_symbol
_atom_type_description
_atom_type_scat_dispersion_real
_atom_type_scat_dispersion_imag
_atom_type_scat_source
C C 0.0033 0.0016 'International Tables Vol C Tables 4.2.6.8 and 6.1.1.4'
H H 0.0000 0.0000 'International Tables Vol C Tables 4.2.6.8 and 6.1.1.4'
N N 0.0061 0.0033 'International Tables Vol C Tables 4.2.6.8 and 6.1.1.4'
O O 0.0106 0.0060 'International Tables Vol C Tables 4.2.6.8 and 6.1.1.4'
Na Na 0.0362 0.0249 'International Tables Vol C Tables 4.2.6.8 and 6.1.1.4'
Co Co 0.3494 0.9721 'International Tables Vol C Tables 4.2.6.8 and 6.1.1.4'

loop_
_geom_angle_atom_site_label_1
_geom_angle_atom_site_label_2
_geom_angle_atom_site_label_3
_geom_angle
_geom_angle_site_symmetry_1
_geom_angle_site_symmetry_3
_geom_angle_publ_flag
N28 Co1 N8 161.08(5) . . ?
N28 Co1 N1 99.67(5) . . ?
N8 Co1 N1 82.46(5) . . ?
N28 Co1 N21 82.83(5) . . ?
N8 Co1 N21 100.02(5) . . ?
N1 Co1 N21 164.97(5) . . ?
C2 N1 C6 115.67(12) . . ?
C2 N1 Co1 129.57(10) . . ?
C6 N1 Co1 114.63(9) . . ?
C3 C2 N1 124.77(14) . . ?
C2 C3 C4 119.45(14) . . ?
C5 C4 C3 118.18(14) . . ?
C4 C5 C6 120.73(15) . . ?
C7 C6 N1 112.25(12) . . ?
C7 C6 C5 126.55(14) . . ?
N1 C6 C5 121.17(13) . . ?
N8 C7 C6 114.96(13) . . ?
C7 N8 C9 115.49(12) . . ?
C7 N8 Co1 115.61(9) . . ?
C9 N8 Co1 128.58(9) . . ?
C10 C9 C14 120.33(13) . . ?
C10 C9 N8 119.07(13) . . ?
C14 C9 N8 120.59(12) . . ?
C11 C10 C9 118.67(14) . . ?
C11 C10 C15 120.30(13) . . ?
C9 C10 C15 121.00(13) . . ?
C12 C11 C10 121.46(14) . . ?
C13 C12 C11 119.62(14) . . ?
C12 C13 C14 121.13(14) . . ?
C13 C14 C9 118.67(13) . . ?
C13 C14 C18 119.40(13) . . ?
C9 C14 C18 121.92(13) . . ?
C16 C15 C10 113.01(14) . . ?
C16 C15 C17 111.42(16) . . ?
C10 C15 C17 110.46(14) . . ?
C14 C18 C20 111.19(12) . . ?
C14 C18 C19 112.65(13) . . ?
C20 C18 C19 109.30(13) . . ?
C22 N21 C26 115.53(12) . . ?
C22 N21 Co1 130.00(10) . . ?
C26 N21 Co1 114.07(9) . . ?
C23 C22 N21 124.76(14) . . ?
C22 C23 C24 119.48(14) . . ?
C25 C24 C23 118.23(13) . . ?
C24 C25 C26 120.53(14) . . ?
C27 C26 N21 112.40(12) . . ?
C27 C26 C25 126.08(13) . . ?
N21 C26 C25 121.43(13) . . ?
N28 C27 C26 115.44(13) . . ?
C27 N28 C29 112.02(11) . . ?
C27 N28 Co1 115.12(9) . . ?
C29 N28 Co1 132.71(9) . . ?
C30 C29 C34 120.51(13) . . ?
C30 C29 N28 119.87(12) . . ?
C34 C29 N28 119.59(12) . . ?
C31 C30 C29 118.66(14) . . ?
C31 C30 C35 120.24(13) . . ?
C29 C30 C35 121.10(13) . . ?
C32 C31 C30 121.23(14) . . ?
C33 C32 C31 119.64(14) . . ?
C32 C33 C34 121.18(14) . . ?
C33 C34 C29 118.69(13) . . ?
C33 C34 C38 119.80(13) . . ?
C29 C34 C38 121.49(12) . . ?
C30 C35 C36 112.96(14) . . ?
C30 C35 C37 110.30(13) . . ?
C36 C35 C37 110.65(13) . . ?
C34 C38 C40 111.67(13) . . ?
C34 C38 C39 112.23(12) . . ?
C40 C38 C39 109.51(13) . . ?
O71 Na50 O60 115.26(5) . . ?
O71 Na50 O54 116.53(5) . . ?
O60 Na50 O54 118.04(4) . . ?
O71 Na50 O51 100.52(5) . . ?
O60 Na50 O51 127.94(4) . . ?
O54 Na50 O51 71.17(4) . . ?
O71 Na50 O63 92.30(4) . . ?
O60 Na50 O63 70.46(4) . . ?
O54 Na50 O63 136.19(4) . . ?
O51 Na50 O63 71.62(4) . . ?
O71 Na50 O57 100.88(4) . . ?
O60 Na50 O57 69.21(4) . . ?
O54 Na50 O57 69.81(4) . . ?
O51 Na50 O57 140.68(5) . . ?
O63 Na50 O57 139.45(5) . . ?
O71 Na50 C53 102.49(5) . . ?
O60 Na50 C53 140.58(5) . . ?
O54 Na50 C53 26.24(4) . . ?
O51 Na50 C53 49.42(4) . . ?
O63 Na50 C53 120.74(5) . . ?
O57 Na50 C53 93.74(5) . . ?
O71 Na50 C55 102.17(5) . . ?
O60 Na50 C55 112.21(5) . . ?
O54 Na50 C55 25.77(4) . . ?
O51 Na50 C55 94.38(5) . . ?
O63 Na50 C55 161.62(5) . . ?
O57 Na50 C55 48.90(4) . . ?
C53 Na50 C55 45.26(5) . . ?
C52 O51 C65 112.46(12) . . ?
C52 O51 Na50 113.18(9) . . ?
C65 O51 Na50 108.66(9) . . ?
O51 C52 C53 107.74(13) . . ?
O54 C53 C52 106.91(13) . . ?
O54 C53 Na50 47.15(7) . . ?
C52 C53 Na50 80.71(9) . . ?
C55 O54 C53 113.84(12) . . ?
C55 O54 Na50 108.02(10) . . ?
C53 O54 Na50 106.62(10) . . ?
O54 C55 C56 107.23(13) . . ?
O54 C55 Na50 46.21(7) . . ?
C56 C55 Na50 81.50(9) . . ?
O57 C56 C55 108.42(13) . . ?
C56 O57 C58 112.64(12) . . ?
C56 O57 Na50 114.44(9) . . ?
C58 O57 Na50 115.51(9) . . ?
O57 C58 C59 108.13(13) . . ?
O60 C59 C58 107.34(13) . . ?
C61 O60 C59 112.87(12) . . ?
C61 O60 Na50 112.33(10) . . ?
C59 O60 Na50 109.47(9) . . ?
O60 C61 C62 108.08(13) . . ?
O63 C62 C61 107.03(12) . . ?
C62 O63 C64 113.15(12) . . ?
C62 O63 Na50 112.92(9) . . ?
C64 O63 Na50 112.86(9) . . ?
O63 C64 C65 111.11(13) . . ?
O51 C65 C64 108.29(13) . . ?
C75 O71 C72 106.02(13) . . ?
C75 O71 Na50 112.03(10) . . ?
C72 O71 Na50 120.11(10) . . ?
O71 C72 C73 106.98(16) . . ?
C74 C73 C72 104.98(16) . . ?
C75 C74 C73 103.73(16) . . ?
O71 C75 C74 105.61(15) . . ?

loop_
_geom_bond_atom_site_label_1
_geom_bond_atom_site_label_2
_geom_bond_distance
_geom_bond_site_symmetry_2
_geom_bond_publ_flag
Co1 N28 1.8735(12) . ?
Co1 N8 1.8774(12) . ?
Co1 N1 1.8975(12) . ?
Co1 N21 1.9054(11) . ?
N1 C2 1.3707(18) . ?
N1 C6 1.4035(18) . ?
C2 C3 1.363(2) . ?
C3 C4 1.419(2) . ?
C4 C5 1.363(2) . ?
C5 C6 1.422(2) . ?
C6 C7 1.381(2) . ?
C7 N8 1.3604(18) . ?
N8 C9 1.4287(18) . ?
C9 C10 1.409(2) . ?
C9 C14 1.411(2) . ?
C10 C11 1.395(2) . ?
C10 C15 1.517(2) . ?
C11 C12 1.385(2) . ?
C12 C13 1.382(2) . ?
C13 C14 1.403(2) . ?
C14 C18 1.519(2) . ?
C15 C16 1.503(2) . ?
C15 C17 1.523(3) . ?
C18 C20 1.531(2) . ?
C18 C19 1.537(2) . ?
N21 C22 1.3673(18) . ?
N21 C26 1.4058(18) . ?
C22 C23 1.367(2) . ?
C23 C24 1.420(2) . ?
C24 C25 1.362(2) . ?
C25 C26 1.422(2) . ?
C26 C27 1.3756(19) . ?
C27 N28 1.3660(18) . ?
N28 C29 1.4323(17) . ?
C29 C30 1.405(2) . ?
C29 C34 1.4120(19) . ?
C30 C31 1.394(2) . ?
C30 C35 1.520(2) . ?
C31 C32 1.390(2) . ?
C32 C33 1.381(2) . ?
C33 C34 1.396(2) . ?
C34 C38 1.521(2) . ?
C35 C36 1.524(2) . ?
C35 C37 1.530(2) . ?
C38 C40 1.525(2) . ?
C38 C39 1.531(2) . ?
Na50 O71 2.3390(13) . ?
Na50 O60 2.3655(13) . ?
Na50 O54 2.3678(12) . ?
Na50 O51 2.3745(13) . ?
Na50 O63 2.3835(12) . ?
Na50 O57 2.4002(12) . ?
Na50 C53 3.0951(18) . ?
Na50 C55 3.1190(18) . ?
O51 C52 1.430(2) . ?
O51 C65 1.4336(19) . ?
C52 C53 1.514(2) . ?
C53 O54 1.428(2) . ?
O54 C55 1.4258(19) . ?
C55 C56 1.506(2) . ?
C56 O57 1.4222(19) . ?
O57 C58 1.4262(19) . ?
C58 C59 1.508(2) . ?
C59 O60 1.4249(18) . ?
O60 C61 1.4247(18) . ?
C61 C62 1.514(2) . ?
C62 O63 1.430(2) . ?
O63 C64 1.434(2) . ?
C64 C65 1.505(2) . ?
O71 C75 1.429(2) . ?
O71 C72 1.433(2) . ?
C72 C73 1.519(3) . ?
C73 C74 1.507(3) . ?
C74 C75 1.501(3) . ?
